data_7222041
loop_
_publ_author_name
'preet, Simer'
'Cannoo, Damanjit Singh'

_publ_section_title
;
 Base induced synthesis of 4H-1,4-benzothiazines and their computational
 studies
;
_journal_name_full 'RSC Adv.'
_journal_paper_doi 10.1039/C5RA12442E
_journal_year 2015
_chemical_absolute_configuration syn
_chemical_formula_sum 'C16 H12 Br N O S'
_chemical_formula_weight 346.24
_chemical_name_systematic (4-Bromothenyl)(4-Methyl-4H-Benzo(b)(1,4)Thiazin-2-yl)Methanone
_space_group_IT_number 14
_symmetry_cell_setting monoclinic
_symmetry_Int_Tables_number 14
_symmetry_space_group_name_Hall '-P 2yn'
_symmetry_space_group_name_H-M 'P 1 21/n 1'
_atom_sites_solution_hydrogens geom
_atom_sites_solution_primary direct
_atom_sites_solution_secondary difmap
_audit_creation_method SHELXL-97
_audit_update_record
;
2015-02-23 deposited with the CCDC.
2015-09-07 downloaded from the CCDC.
;
_cell_angle_alpha 90.00
_cell_angle_beta 93.150(16)
_cell_angle_gamma 90.00
_cell_formula_units_Z 4
_cell_length_a 11.7172(19)
_cell_length_b 9.2242(17)
_cell_length_c 13.153(2)
_cell_measurement_reflns_used 1278
_cell_measurement_temperature 293(2)
_cell_measurement_theta_max 28.9831
_cell_measurement_theta_min 3.2512
_cell_volume 1419.5(4)
_computing_cell_refinement 'CrysAlis Pro, Agilent Technologies'
_computing_data_collection 'CrysAlis Pro, Agilent Technologies'
_computing_data_reduction 'CrysAlis Pro, Agilent Technologies'
_computing_structure_refinement 'SHELXL-97 (Sheldrick, 2008)'
_computing_structure_solution 'SHELXS-97 (Sheldrick, 2008)'
_diffrn_ambient_temperature 293(2)
_diffrn_measured_fraction_theta_full 0.998
_diffrn_measured_fraction_theta_max 0.851
_diffrn_measurement_method '\w scans'
_diffrn_radiation_monochromator graphite
_diffrn_radiation_type MoK\a
_diffrn_radiation_wavelength 0.71073
_diffrn_reflns_av_R_equivalents 0.0413
_diffrn_reflns_av_sigmaI/netI 0.0919
_diffrn_reflns_limit_h_max 15
_diffrn_reflns_limit_h_min -11
_diffrn_reflns_limit_k_max 11
_diffrn_reflns_limit_k_min -11
_diffrn_reflns_limit_l_max 17
_diffrn_reflns_limit_l_min -13
_diffrn_reflns_number 5637
_diffrn_reflns_theta_full 25.00
_diffrn_reflns_theta_max 29.05
_diffrn_reflns_theta_min 3.26
_diffrn_source 'fine-focus sealed tube'
_exptl_absorpt_coefficient_mu 3.037
_exptl_absorpt_correction_T_max 1.00000
_exptl_absorpt_correction_T_min 0.40655
_exptl_absorpt_correction_type multi-scan
_exptl_absorpt_process_details 'CrysAlis Pro, Agilent Technologies'
_exptl_crystal_colour red
_exptl_crystal_density_diffrn 1.620
_exptl_crystal_density_method 'not measured'
_exptl_crystal_description block
_exptl_crystal_F_000 696
_exptl_crystal_recrystallization_method 'Re-crystallisation from solvent: Acetonitrile'
_exptl_crystal_size_max 0.24
_exptl_crystal_size_mid 0.18
_exptl_crystal_size_min 0.13
_refine_diff_density_max 0.592
_refine_diff_density_min -0.426
_refine_diff_density_rms 0.089
_refine_ls_extinction_method none
_refine_ls_goodness_of_fit_ref 0.999
_refine_ls_hydrogen_treatment mixed
_refine_ls_matrix_type full
_refine_ls_number_parameters 181
_refine_ls_number_reflns 3220
_refine_ls_number_restraints 0
_refine_ls_restrained_S_all 0.999
_refine_ls_R_factor_all 0.1214
_refine_ls_R_factor_gt 0.0587
_refine_ls_shift/su_max 0.000
_refine_ls_shift/su_mean 0.000
_refine_ls_structure_factor_coef Fsqd
_refine_ls_weighting_details 'calc w=1/[\s^2^(Fo^2^)+(0.0544P)^2^+0.0000P] where P=(Fo^2^+2Fc^2^)/3'
_refine_ls_weighting_scheme calc
_refine_ls_wR_factor_gt 0.1130
_refine_ls_wR_factor_ref 0.1384
_reflns_number_gt 1872
_reflns_number_total 3220
_reflns_threshold_expression >2\s(I)
_cod_data_source_file c5ra12442e2.cif
_cod_data_source_block b1
_cod_depositor_comments
;
The following automatic conversions were performed:

'_exptl_absorpt_correction_type' value 'Multi-scan' changed to
'multi-scan' according to
/usr/data/users/saulius/crontab/automatic-downloads/rss-feeds/RSC/lib/dictionaries/cif_core.dic
dictionary named 'cif_core.dic' version 2.4.2 from 2011-04-26.

Automatic conversion script
Id: cif_fix_values 3271 2015-04-21 07:52:19Z andrius 
;
_cod_original_cell_volume 1419.4(4)
_cod_original_sg_symbol_H-M 'P 21/n'
_cod_database_code 7222041

loop_
_symmetry_equiv_pos_as_xyz
'x, y, z'
'-x+1/2, y+1/2, -z+1/2'
'-x, -y, -z'
'x-1/2, -y-1/2, z-1/2'

loop_
_atom_site_label
_atom_site_type_symbol
_atom_site_fract_x
_atom_site_fract_y
_atom_site_fract_z
_atom_site_U_iso_or_equiv
_atom_site_adp_type
_atom_site_occupancy
_atom_site_symmetry_multiplicity
_atom_site_calc_flag
_atom_site_refinement_flags
Br Br 0.35903(4) -0.03638(6) 0.63035(4) 0.0540(2) Uani 1 1 d .
S1 S 1.09799(10) 0.13085(13) 0.66744(10) 0.0431(3) Uani 1 1 d .
O1 O 0.9302(3) -0.0444(3) 0.7530(3) 0.0503(9) Uani 1 1 d .
N1 N 0.9770(3) 0.2582(4) 0.4685(3) 0.0369(9) Uani 1 1 d .
C5 C 0.6854(4) 0.1338(5) 0.6467(3) 0.0377(12) Uani 1 1 d .
H005 H 0.7172 0.2261 0.6446 0.045 Uiso 1 1 calc R
C2 C 0.5898(4) -0.1404(5) 0.6499(4) 0.0417(12) Uani 1 1 d .
H006 H 0.5577 -0.2326 0.6497 0.050 Uiso 1 1 calc R
C15 C 1.3021(5) 0.4321(5) 0.5545(5) 0.0532(14) Uani 1 1 d .
H007 H 1.3735 0.4705 0.5737 0.064 Uiso 1 1 calc R
C7 C 0.8834(4) 0.0266(5) 0.6820(4) 0.0338(11) Uani 1 1 d .
C8 C 0.9532(4) 0.1194(5) 0.6223(3) 0.0329(11) Uani 1 1 d .
C10 C 1.0872(4) 0.3157(5) 0.4979(3) 0.0336(11) Uani 1 1 d .
C4 C 0.7575(4) 0.0144(5) 0.6603(3) 0.0323(11) Uani 1 1 d .
C9 C 0.9161(4) 0.1762(4) 0.5323(3) 0.0337(11) Uani 1 1 d .
H012 H 0.8405 0.1573 0.5114 0.040 Uiso 1 1 calc R
C11 C 1.1458(4) 0.2707(4) 0.5877(3) 0.0347(11) Uani 1 1 d .
C16 C 1.2506(4) 0.3333(5) 0.6159(4) 0.0450(13) Uani 1 1 d .
H014 H 1.2870 0.3079 0.6779 0.054 Uiso 1 1 calc R
C6 C 0.5690(4) 0.1190(5) 0.6362(3) 0.0374(11) Uani 1 1 d .
H015 H 0.5227 0.2005 0.6276 0.045 Uiso 1 1 calc R
C12 C 0.9213(4) 0.3039(5) 0.3714(3) 0.0470(13) Uani 1 1 d .
H01A H 0.9734 0.3616 0.3347 0.071 Uiso 1 1 calc R
H01B H 0.8546 0.3602 0.3840 0.071 Uiso 1 1 calc R
H01C H 0.8994 0.2200 0.3319 0.071 Uiso 1 1 calc R
C3 C 0.7065(4) -0.1220(5) 0.6616(4) 0.0411(12) Uani 1 1 d .
H017 H 0.7528 -0.2034 0.6705 0.049 Uiso 1 1 calc R
C14 C 1.2461(5) 0.4729(5) 0.4644(4) 0.0508(14) Uani 1 1 d .
H018 H 1.2804 0.5377 0.4214 0.061 Uiso 1 1 calc R
C13 C 1.1395(4) 0.4182(5) 0.4377(4) 0.0447(13) Uani 1 1 d .
H019 H 1.1013 0.4502 0.3780 0.054 Uiso 1 1 calc R
C1 C 0.5208(4) -0.0174(5) 0.6386(3) 0.0355(11) Uani 1 1 d .

loop_
_atom_site_aniso_label
_atom_site_aniso_U_11
_atom_site_aniso_U_22
_atom_site_aniso_U_33
_atom_site_aniso_U_23
_atom_site_aniso_U_13
_atom_site_aniso_U_12
Br 0.0354(3) 0.0733(4) 0.0536(4) -0.0007(3) 0.0066(2) -0.0049(3)
S1 0.0334(7) 0.0530(8) 0.0429(8) 0.0155(6) 0.0020(6) -0.0001(6)
O1 0.044(2) 0.056(2) 0.051(2) 0.0249(18) 0.0021(18) 0.0014(17)
N1 0.038(2) 0.045(2) 0.028(2) 0.0028(19) 0.0063(18) -0.0005(19)
C5 0.039(3) 0.035(3) 0.040(3) 0.006(2) 0.010(2) -0.001(2)
C2 0.043(3) 0.036(3) 0.047(3) 0.000(2) 0.008(3) -0.009(2)
C15 0.041(3) 0.044(3) 0.075(4) -0.007(3) 0.010(3) -0.008(3)
C7 0.032(2) 0.034(3) 0.036(3) 0.000(2) 0.006(2) 0.007(2)
C8 0.029(2) 0.036(3) 0.034(3) 0.005(2) 0.005(2) 0.003(2)
C10 0.037(3) 0.031(2) 0.034(3) 0.001(2) 0.014(2) 0.004(2)
C4 0.034(2) 0.037(3) 0.026(2) 0.005(2) 0.007(2) -0.001(2)
C9 0.035(3) 0.034(2) 0.033(3) -0.003(2) 0.007(2) -0.003(2)
C11 0.033(3) 0.030(2) 0.042(3) 0.003(2) 0.006(2) 0.006(2)
C16 0.038(3) 0.046(3) 0.051(3) 0.005(3) 0.001(3) -0.001(2)
C6 0.040(3) 0.039(3) 0.034(3) 0.000(2) 0.007(2) 0.004(2)
C12 0.047(3) 0.062(3) 0.032(3) 0.010(3) 0.004(2) 0.003(3)
C3 0.044(3) 0.039(3) 0.041(3) 0.005(2) 0.009(2) 0.011(2)
C14 0.053(3) 0.035(3) 0.066(4) 0.006(3) 0.019(3) -0.005(3)
C13 0.059(4) 0.034(3) 0.043(3) 0.004(2) 0.016(3) 0.007(3)
C1 0.035(3) 0.046(3) 0.026(2) -0.001(2) 0.007(2) 0.001(2)

loop_
_atom_type_symbol
_atom_type_description
_atom_type_scat_dispersion_real
_atom_type_scat_dispersion_imag
_atom_type_scat_source
C C 0.0033 0.0016 'International Tables Vol C Tables 4.2.6.8 and 6.1.1.4'
H H 0.0000 0.0000 'International Tables Vol C Tables 4.2.6.8 and 6.1.1.4'
N N 0.0061 0.0033 'International Tables Vol C Tables 4.2.6.8 and 6.1.1.4'
O O 0.0106 0.0060 'International Tables Vol C Tables 4.2.6.8 and 6.1.1.4'
S S 0.1246 0.1234 'International Tables Vol C Tables 4.2.6.8 and 6.1.1.4'
Cl Cl 0.1484 0.1585 'International Tables Vol C Tables 4.2.6.8 and 6.1.1.4'
Br Br -0.2901 2.4595 'International Tables Vol C Tables 4.2.6.8 and 6.1.1.4'

loop_
_geom_angle_atom_site_label_1
_geom_angle_atom_site_label_2
_geom_angle_atom_site_label_3
_geom_angle
C8 S1 C11 99.9(2)
C9 N1 C10 122.4(4)
C9 N1 C12 118.3(4)
C10 N1 C12 118.8(4)
C6 C5 C4 121.8(4)
C6 C5 H005 119.1
C4 C5 H005 119.1
C3 C2 C1 118.5(4)
C3 C2 H006 120.8
C1 C2 H006 120.8
C14 C15 C16 118.8(5)
C14 C15 H007 120.6
C16 C15 H007 120.6
O1 C7 C8 118.8(4)
O1 C7 C4 119.7(4)
C8 C7 C4 121.6(4)
C9 C8 C7 123.0(4)
C9 C8 S1 122.0(3)
C7 C8 S1 114.4(3)
C11 C10 C13 118.1(5)
C11 C10 N1 120.9(4)
C13 C10 N1 121.1(4)
C3 C4 C5 117.3(4)
C3 C4 C7 119.1(4)
C5 C4 C7 123.4(4)
C8 C9 N1 127.2(4)
C8 C9 H012 116.4
N1 C9 H012 116.4
C16 C11 C10 119.2(4)
C16 C11 S1 116.6(4)
C10 C11 S1 124.1(4)
C15 C16 C11 121.9(5)
C15 C16 H014 119.1
C11 C16 H014 119.1
C5 C6 C1 119.7(4)
C5 C6 H015 120.2
C1 C6 H015 120.2
N1 C12 H01A 109.5
N1 C12 H01B 109.5
H01A C12 H01B 109.5
N1 C12 H01C 109.5
H01A C12 H01C 109.5
H01B C12 H01C 109.5
C2 C3 C4 122.2(4)
C2 C3 H017 118.9
C4 C3 H017 118.9
C13 C14 C15 120.3(5)
C13 C14 H018 119.9
C15 C14 H018 119.9
C14 C13 C10 121.6(5)
C14 C13 H019 119.2
C10 C13 H019 119.2
C6 C1 C2 120.5(4)
C6 C1 Br 119.4(3)
C2 C1 Br 120.1(4)

loop_
_geom_bond_atom_site_label_1
_geom_bond_atom_site_label_2
_geom_bond_distance
Br C1 1.900(5)
S1 C8 1.770(5)
S1 C11 1.773(4)
O1 C7 1.242(5)
N1 C9 1.360(5)
N1 C10 1.430(5)
N1 C12 1.464(5)
C5 C6 1.370(6)
C5 C4 1.394(6)
C5 H005 0.9300
C2 C3 1.379(6)
C2 C1 1.397(6)
C2 H006 0.9300
C15 C14 1.375(8)
C15 C16 1.379(6)
C15 H007 0.9300
C7 C8 1.446(6)
C7 C4 1.491(6)
C8 C9 1.344(6)
C10 C11 1.396(6)
C10 C13 1.397(6)
C4 C3 1.393(6)
C9 H012 0.9300
C11 C16 1.389(6)
C16 H014 0.9300
C6 C1 1.380(6)
C6 H015 0.9300
C12 H01A 0.9600
C12 H01B 0.9600
C12 H01C 0.9600
C3 H017 0.9300
C14 C13 1.374(7)
C14 H018 0.9300
C13 H019 0.9300
